data_7114885
loop_
_publ_author_name
'Pan, Long'
'Ching, Nancy'
'Huang, Xiaoying'
'Li, Jing'

_publ_contact_author
; Li Jing
Department of Chemistry,
Rutgers University,
Camden, NJ 08102, USA
;
_publ_section_title
;
 An unprecedented two-fold interpenetrated heterometallic 4664 network
 constructed by five-connected copper metal nodes
;
_journal_issue 12
_journal_name_full 'Chemical Communications'
_journal_page_first 1064
_journal_paper_doi 10.1039/b102155a
_journal_year 2001
_chemical_formula_moiety '[Cu(4,4'-bpy)1.5Cr2O7)H2O]'
_chemical_formula_sum 'C15 H14 Cr2 Cu N3 O8'
_chemical_formula_weight 531.83
_chemical_name_systematic
; 
Bis(dichromato(VI)-tri(4,4-bipyridine)-diaqua-dicopper(II)
;
_space_group_IT_number 14
_symmetry_cell_setting monoclinic
_symmetry_space_group_name_Hall '-P 2ybc'
_symmetry_space_group_name_H-M 'P 1 21/c 1'
_atom_sites_solution_hydrogens difmap
_atom_sites_solution_primary direct
_atom_sites_solution_secondary difmap
_audit_creation_method SHELXL-97
_cell_angle_alpha 90.00
_cell_angle_beta 101.60(3)
_cell_angle_gamma 90.00
_cell_formula_units_Z 4
_cell_length_a 8.176(2)
_cell_length_b 14.718(3)
_cell_length_c 15.952(3)
_cell_measurement_reflns_used 25
_cell_measurement_temperature 293(2)
_cell_measurement_theta_max 11.99
_cell_measurement_theta_min 5.92
_cell_volume 1880.4(7)
_computing_cell_refinement CAD4/PC
_computing_data_collection CAD4/PC
_computing_data_reduction XCAD4/PC
_computing_molecular_graphics 'SCHAKAL-97 (Keller, 1997'
_computing_publication_material 'Windows Word97'
_computing_structure_refinement 'SHELXL-97 (Sheldrick, 1997)'
_computing_structure_solution 'SHELXS-97 (Sheldrick, 1990)'
_diffrn_ambient_temperature 293(2)
_diffrn_measured_fraction_theta_full 0.959
_diffrn_measured_fraction_theta_max 0.959
_diffrn_measurement_device_type 'Enraf-Nonius CAD4'
_diffrn_measurement_method \w
_diffrn_radiation_monochromator graphite
_diffrn_radiation_source 'fine-focus sealed tube'
_diffrn_radiation_type MoK\a
_diffrn_radiation_wavelength 0.71073
_diffrn_reflns_av_R_equivalents 0.0388
_diffrn_reflns_av_sigmaI/netI 0.0862
_diffrn_reflns_limit_h_max 10
_diffrn_reflns_limit_h_min 0
_diffrn_reflns_limit_k_max 0
_diffrn_reflns_limit_k_min -18
_diffrn_reflns_limit_l_max 19
_diffrn_reflns_limit_l_min -19
_diffrn_reflns_number 3952
_diffrn_reflns_theta_full 25.98
_diffrn_reflns_theta_max 25.98
_diffrn_reflns_theta_min 2.54
_diffrn_standards_decay_% +-5.5
_diffrn_standards_interval_count 150
_diffrn_standards_interval_time 250
_diffrn_standards_number 3
_exptl_absorpt_coefficient_mu 2.306
_exptl_absorpt_correction_T_max 1.000
_exptl_absorpt_correction_T_min 0.896
_exptl_absorpt_correction_type psi-scan
_exptl_crystal_colour dark-red
_exptl_crystal_density_diffrn 1.879
_exptl_crystal_density_method 'not measured'
_exptl_crystal_description block
_exptl_crystal_F_000 1064
_exptl_crystal_size_max 0.15
_exptl_crystal_size_mid 0.15
_exptl_crystal_size_min 0.10
_refine_diff_density_max 0.658
_refine_diff_density_min -0.595
_refine_diff_density_rms 0.115
_refine_ls_extinction_method none
_refine_ls_goodness_of_fit_ref 1.182
_refine_ls_hydrogen_treatment mixed
_refine_ls_matrix_type full
_refine_ls_number_parameters 262
_refine_ls_number_reflns 3687
_refine_ls_number_restraints 0
_refine_ls_restrained_S_all 1.182
_refine_ls_R_factor_all 0.1195
_refine_ls_R_factor_gt 0.0538
_refine_ls_shift/su_max 0.000
_refine_ls_shift/su_mean 0.000
_refine_ls_structure_factor_coef Fsqd
_refine_ls_weighting_details 'w=1/[\s^2^(Fo^2^)+(0.0000P)^2^+5.0000P] where P=(Fo^2^+2Fc^2^)/3'
_refine_ls_weighting_scheme calc
_refine_ls_wR_factor_gt 0.0883
_refine_ls_wR_factor_ref 0.0993
_reflns_number_gt 2240
_reflns_number_total 3687
_reflns_threshold_expression >2sigma(I)
_cod_data_source_file b102155a.txt
_cod_data_source_block nc2-143a
_cod_depositor_comments
;
The following automatic conversions were performed:

'_refine_ls_weighting_scheme' value 'calc
w=1/[\s^2^(Fo^2^)+(0.0000P)^2^+5.0000P] where P=(Fo^2^+2Fc^2^)/3' was
changed to 'calc'. New tag '_refine_ls_weighting_details' was
created. The value of the new tag was set to
'w=1/[\s^2^(Fo^2^)+(0.0000P)^2^+5.0000P] where P=(Fo^2^+2Fc^2^)/3'.

Automatic conversion script
Id: cif_fix_values 3143 2015-03-26 13:38:13Z robertas 
;
_cod_original_sg_symbol_H-M P2(1)/c
_cod_database_code 7114885

loop_
_symmetry_equiv_pos_as_xyz
'x, y, z'
'-x, y+1/2, -z+1/2'
'-x, -y, -z'
'x, -y-1/2, z-1/2'

loop_
_atom_site_label
_atom_site_type_symbol
_atom_site_fract_x
_atom_site_fract_y
_atom_site_fract_z
_atom_site_U_iso_or_equiv
_atom_site_adp_type
_atom_site_occupancy
_atom_site_calc_flag
_atom_site_refinement_flags
Cu Cu 0.22008(9) 0.78418(5) 0.72133(4) 0.02683(19) Uani 1 d .
Cr1 Cr 0.02373(14) 0.62813(7) 0.83874(7) 0.0400(3) Uani 1 d .
Cr2 Cr -0.32456(13) 0.71817(8) 0.82728(6) 0.0360(3) Uani 1 d .
O1 O 0.1191(5) 0.7091(3) 0.7998(3) 0.0398(11) Uani 1 d .
O2 O -0.1925(5) 0.6346(3) 0.7976(3) 0.0518(14) Uani 1 d .
O3 O 0.0839(7) 0.5311(3) 0.8134(5) 0.090(2) Uani 1 d .
O4 O 0.0484(7) 0.6378(5) 0.9385(3) 0.089(2) Uani 1 d .
O5 O -0.2561(6) 0.8161(3) 0.8072(3) 0.0538(14) Uani 1 d .
O6 O -0.5107(5) 0.7005(3) 0.7723(3) 0.0455(12) Uani 1 d .
O7 O -0.3211(6) 0.7107(4) 0.9270(3) 0.0540(13) Uani 1 d .
O8 O -0.0450(5) 0.8491(3) 0.6892(3) 0.0434(12) Uani 1 d .
H1 H -0.0436 0.9140 0.6861 0.052 Uiso 1 d R
H2 H -0.1381 0.8179 0.7065 0.052 Uiso 1 d R
N1 N 0.3161(6) 0.8617(3) 0.6387(3) 0.0286(12) Uani 1 d .
N2 N 0.1560(6) 0.6846(3) 0.6349(3) 0.0284(12) Uani 1 d .
N3 N 0.3045(6) 0.8679(3) 0.8221(3) 0.0264(12) Uani 1 d .
C1 C 0.2385(8) 0.9324(4) 0.5972(4) 0.0346(16) Uani 1 d .
H3 H 0.1433 0.9423 0.6090 0.042 Uiso 1 d R
C2 C 0.3048(8) 0.9874(4) 0.5440(4) 0.0354(16) Uani 1 d .
H4 H 0.2480 1.0424 0.5100 0.043 Uiso 1 d R
C3 C 0.4606(8) 0.9718(4) 0.5292(4) 0.0294(14) Uani 1 d .
C4 C 0.5435(8) 0.8964(5) 0.5717(4) 0.0465(19) Uani 1 d .
H5 H 0.6594 0.8823 0.5654 0.056 Uiso 1 d R
C5 C 0.4667(9) 0.8455(5) 0.6237(4) 0.0433(18) Uani 1 d .
H6 H 0.5163 0.7880 0.6586 0.052 Uiso 1 d R
C6 C 0.0392(10) 0.6971(4) 0.5632(4) 0.057(2) Uani 1 d .
H7 H -0.0018 0.7555 0.5539 0.068 Uiso 1 d R
C7 C -0.0235(9) 0.6273(4) 0.5104(4) 0.050(2) Uani 1 d .
H8 H -0.0558 0.6416 0.4528 0.060 Uiso 1 d R
C8 C 0.0323(7) 0.5389(4) 0.5280(4) 0.0285(15) Uani 1 d .
C9 C 0.1527(8) 0.5269(4) 0.6024(4) 0.0325(16) Uani 1 d .
H9 H 0.1955 0.4752 0.6191 0.039 Uiso 1 d R
C10 C 0.2087(8) 0.6004(4) 0.6532(4) 0.0304(15) Uani 1 d .
H10 H 0.2795 0.5925 0.7066 0.036 Uiso 1 d R
C11 C 0.3187(9) 0.9572(4) 0.8159(4) 0.0424(19) Uani 1 d .
H11 H 0.2498 0.9787 0.7544 0.051 Uiso 1 d R
C12 C 0.3939(9) 1.0110(4) 0.8844(4) 0.045(2) Uani 1 d .
H12 H 0.3850 1.0727 0.8770 0.055 Uiso 1 d R
C13 C 0.4573(7) 0.9720(4) 0.9632(3) 0.0253(14) Uani 1 d .
C14 C 0.4372(8) 0.8792(4) 0.9690(4) 0.0373(17) Uani 1 d .
H13 H 0.4708 0.8462 1.0199 0.045 Uiso 1 d R
C15 C 0.3597(8) 0.8306(4) 0.8993(4) 0.0349(17) Uani 1 d .
H14 H 0.3384 0.7687 0.9050 0.042 Uiso 1 d R

loop_
_atom_site_aniso_label
_atom_site_aniso_U_11
_atom_site_aniso_U_22
_atom_site_aniso_U_33
_atom_site_aniso_U_23
_atom_site_aniso_U_13
_atom_site_aniso_U_12
Cu 0.0356(4) 0.0191(4) 0.0224(4) -0.0057(4) -0.0023(3) -0.0077(4)
Cr1 0.0459(7) 0.0252(6) 0.0506(7) 0.0077(5) 0.0137(6) 0.0018(6)
Cr2 0.0358(6) 0.0340(6) 0.0350(6) -0.0003(5) -0.0004(5) -0.0078(6)
O1 0.047(3) 0.030(2) 0.039(3) -0.002(2) 0.002(2) -0.015(2)
O2 0.032(3) 0.049(3) 0.074(4) -0.022(3) 0.010(3) -0.009(3)
O3 0.081(4) 0.025(3) 0.179(7) -0.002(4) 0.063(5) 0.001(3)
O4 0.084(4) 0.141(6) 0.046(3) 0.038(4) 0.021(3) 0.052(4)
O5 0.066(4) 0.040(3) 0.050(3) -0.001(2) 0.001(3) -0.021(3)
O6 0.036(3) 0.041(3) 0.053(3) -0.005(2) -0.006(2) -0.011(2)
O7 0.053(3) 0.068(3) 0.040(3) 0.007(3) 0.008(2) 0.010(3)
O8 0.037(3) 0.027(2) 0.062(3) 0.008(2) 0.003(2) -0.001(2)
N1 0.033(3) 0.023(3) 0.027(3) -0.006(2) -0.001(2) 0.001(3)
N2 0.039(3) 0.017(3) 0.026(3) -0.005(2) -0.002(2) -0.004(2)
N3 0.034(3) 0.017(3) 0.024(3) -0.004(2) -0.003(2) -0.004(2)
C1 0.037(4) 0.033(4) 0.035(4) -0.001(3) 0.009(3) -0.001(3)
C2 0.039(4) 0.027(4) 0.037(4) 0.006(3) 0.001(3) 0.005(3)
C3 0.033(4) 0.031(3) 0.021(3) -0.005(3) 0.000(3) 0.000(3)
C4 0.031(4) 0.065(5) 0.045(4) 0.015(4) 0.009(3) 0.010(4)
C5 0.040(4) 0.045(4) 0.045(4) 0.013(4) 0.010(4) 0.006(4)
C6 0.086(6) 0.020(4) 0.044(4) -0.008(3) -0.035(4) 0.008(4)
C7 0.077(5) 0.023(3) 0.033(4) -0.004(3) -0.030(4) 0.003(4)
C8 0.032(4) 0.018(3) 0.029(3) -0.005(3) -0.006(3) 0.000(3)
C9 0.041(4) 0.022(3) 0.027(3) -0.001(3) -0.012(3) -0.003(3)
C10 0.034(4) 0.026(3) 0.025(3) -0.006(3) -0.007(3) -0.002(3)
C11 0.065(5) 0.026(4) 0.026(3) -0.006(3) -0.016(3) -0.003(4)
C12 0.079(6) 0.019(3) 0.027(4) -0.007(3) -0.017(4) 0.000(4)
C13 0.035(4) 0.021(3) 0.018(3) -0.006(3) 0.000(3) -0.003(3)
C14 0.060(5) 0.020(3) 0.024(3) -0.001(3) -0.007(3) -0.007(3)
C15 0.057(5) 0.021(3) 0.024(3) -0.001(3) -0.001(3) -0.011(3)

loop_
_atom_type_symbol
_atom_type_description
_atom_type_scat_dispersion_real
_atom_type_scat_dispersion_imag
_atom_type_scat_source
C C 0.0033 0.0016 'International Tables Vol C Tables 4.2.6.8 and 6.1.1.4'
H H 0.0000 0.0000 'International Tables Vol C Tables 4.2.6.8 and 6.1.1.4'
N N 0.0061 0.0033 'International Tables Vol C Tables 4.2.6.8 and 6.1.1.4'
O O 0.0106 0.0060 'International Tables Vol C Tables 4.2.6.8 and 6.1.1.4'
Cu Cu 0.3201 1.2651 'International Tables Vol C Tables 4.2.6.8 and 6.1.1.4'
Cr Cr 0.3209 0.6236 'International Tables Vol C Tables 4.2.6.8 and 6.1.1.4'

loop_
_geom_angle_atom_site_label_1
_geom_angle_atom_site_label_2
_geom_angle_atom_site_label_3
_geom_angle
_geom_angle_site_symmetry_1
_geom_angle_site_symmetry_3
O1 Cu N2 86.69(19) . .
O1 Cu N1 178.17(19) . .
N2 Cu N1 92.65(19) . .
O1 Cu N3 87.50(18) . .
N2 Cu N3 170.22(19) . .
N1 Cu N3 93.39(19) . .
O1 Cu O8 83.08(17) . .
N2 Cu O8 92.62(18) . .
N1 Cu O8 95.24(18) . .
N3 Cu O8 94.48(17) . .
O1 Cu O6 88.36(16) . 1_655
N2 Cu O6 87.41(17) . 1_655
N1 Cu O6 93.32(18) . 1_655
N3 Cu O6 84.57(17) . 1_655
O8 Cu O6 171.43(15) . 1_655
O1 Cu Cr1 7.85(12) . .
N2 Cu Cr1 78.85(14) . .
N1 Cu Cr1 171.25(13) . .
N3 Cu Cr1 95.32(14) . .
O8 Cu Cr1 83.22(11) . .
O6 Cu Cr1 88.38(11) 1_655 .
O1 Cu Cr2 35.67(13) . .
N2 Cu Cr2 87.96(15) . .
N1 Cu Cr2 142.63(15) . .
N3 Cu Cr2 91.90(14) . .
O8 Cu Cr2 47.44(11) . .
O6 Cu Cr2 124.02(11) 1_655 .
Cr1 Cu Cr2 36.22(2) . .
O1 Cu Cu 81.81(12) . 3_566
N2 Cu Cu 5.26(14) . 3_566
N1 Cu Cu 97.46(13) . 3_566
N3 Cu Cu 167.81(13) . 3_566
O8 Cu Cu 90.05(11) . 3_566
O6 Cu Cu 89.26(10) 1_655 3_566
Cr1 Cu Cu 73.96(3) . 3_566
Cr2 Cu Cu 82.85(2) . 3_566
O1 Cu Cu 88.29(12) . 3_677
N2 Cu Cu 166.69(14) . 3_677
N1 Cu Cu 92.72(13) . 3_677
N3 Cu Cu 4.53(14) . 3_677
O8 Cu Cu 99.00(11) . 3_677
O6 Cu Cu 80.13(10) 1_655 3_677
Cr1 Cu Cu 96.02(3) . 3_677
Cr2 Cu Cu 95.11(3) . 3_677
Cu Cu Cu 165.709(15) 3_566 3_677
O1 Cu Cu 179.27(13) . 3_676
N2 Cu Cu 93.71(14) . 3_676
N1 Cu Cu 1.52(13) . 3_676
N3 Cu Cu 92.19(14) . 3_676
O8 Cu Cu 96.28(11) . 3_676
O6 Cu Cu 92.27(11) 1_655 3_676
Cr1 Cu Cu 172.49(3) . 3_676
Cr2 Cu Cu 143.70(2) . 3_676
Cu Cu Cu 98.559(18) 3_566 3_676
Cu Cu Cu 91.457(18) 3_677 3_676
O4 Cr1 O3 110.9(4) . .
O4 Cr1 O1 110.5(3) . .
O3 Cr1 O1 111.6(3) . .
O4 Cr1 O2 106.7(3) . .
O3 Cr1 O2 107.0(3) . .
O1 Cr1 O2 110.1(2) . .
O4 Cr1 Cr2 87.2(2) . .
O3 Cr1 Cr2 133.9(2) . .
O1 Cr1 Cr2 99.78(17) . .
O2 Cr1 Cr2 27.97(15) . .
O4 Cr1 Cu 119.8(3) . .
O3 Cr1 Cu 104.6(2) . .
O1 Cr1 Cu 9.60(15) . .
O2 Cr1 Cu 107.20(17) . .
Cr2 Cr1 Cu 101.49(4) . .
O7 Cr2 O5 109.0(3) . .
O7 Cr2 O6 110.9(3) . .
O5 Cr2 O6 111.4(3) . .
O7 Cr2 O2 109.4(3) . .
O5 Cr2 O2 108.5(3) . .
O6 Cr2 O2 107.6(2) . .
O7 Cr2 Cr1 94.58(18) . .
O5 Cr2 Cr1 92.44(19) . .
O6 Cr2 Cr1 135.48(17) . .
O2 Cr2 Cr1 27.91(14) . .
O7 Cr2 Cu 119.85(18) . .
O5 Cr2 Cu 53.57(19) . .
O6 Cr2 Cu 129.19(17) . .
O2 Cr2 Cu 55.14(16) . .
Cr1 Cr2 Cu 42.29(3) . .
Cr1 O1 Cu 162.6(3) . .
Cr1 O2 Cr2 124.1(3) . .
Cr2 O6 Cu 139.9(2) . 1_455
Cu O8 H1 113.6 . .
Cu O8 H2 119.2 . .
H1 O8 H2 120.2 . .
C5 N1 C1 115.0(6) . .
C5 N1 Cu 121.0(4) . .
C1 N1 Cu 124.0(4) . .
C10 N2 C6 117.3(5) . .
C10 N2 Cu 120.2(4) . .
C6 N2 Cu 121.7(4) . .
C11 N3 C15 117.1(5) . .
C11 N3 Cu 124.3(4) . .
C15 N3 Cu 118.4(4) . .
N1 C1 C2 124.5(6) . .
N1 C1 H3 113.1 . .
C2 C1 H3 122.3 . .
C3 C2 C1 120.8(6) . .
C3 C2 H4 112.3 . .
C1 C2 H4 126.9 . .
C2 C3 C4 115.3(6) . .
C2 C3 C3 123.6(7) . 3_676
C4 C3 C3 121.1(7) . 3_676
C5 C4 C3 119.5(6) . .
C5 C4 H5 120.9 . .
C3 C4 H5 119.6 . .
N1 C5 C4 124.8(7) . .
N1 C5 H6 109.0 . .
C4 C5 H6 126.2 . .
N2 C6 C7 122.5(6) . .
N2 C6 H7 115.8 . .
C7 C6 H7 121.6 . .
C6 C7 C8 120.9(6) . .
C6 C7 H8 116.0 . .
C8 C7 H8 115.4 . .
C7 C8 C9 116.0(5) . .
C7 C8 C8 122.6(6) . 3_566
C9 C8 C8 121.4(7) . 3_566
C10 C9 C8 119.8(6) . .
C10 C9 H9 116.6 . .
C8 C9 H9 123.6 . .
N2 C10 C9 123.4(5) . .
N2 C10 H10 115.5 . .
C9 C10 H10 120.8 . .
N3 C11 C12 122.6(6) . .
N3 C11 H11 108.7 . .
C12 C11 H11 128.1 . .
C13 C12 C11 120.2(6) . .
C13 C12 H12 122.3 . .
C11 C12 H12 116.9 . .
C14 C13 C12 116.3(5) . .
C14 C13 C13 122.5(7) . 3_677
C12 C13 C13 121.1(6) . 3_677
C15 C14 C13 120.4(6) . .
C15 C14 H13 116.1 . .
C13 C14 H13 123.5 . .
N3 C15 C14 123.2(5) . .
N3 C15 H14 117.0 . .
C14 C15 H14 119.7 . .

loop_
_geom_bond_atom_site_label_1
_geom_bond_atom_site_label_2
_geom_bond_distance
_geom_bond_site_symmetry_2
Cu O1 1.972(4) .
Cu N2 2.009(5) .
Cu N1 2.019(5) .
Cu N3 2.033(4) .
Cu O8 2.330(4) .
Cu O6 2.511(5) 1_655
Cu Cr1 3.5453(14) .
Cu Cr2 5.1629(18) .
Cu Cu 11.071(2) 3_566
Cu Cu 11.135(3) 3_677
Cu Cu 11.143(3) 3_676
Cr1 O4 1.569(5) .
Cr1 O3 1.589(5) .
Cr1 O1 1.615(4) .
Cr1 O2 1.760(4) .
Cr1 Cr2 3.1128(17) .
Cr2 O7 1.589(4) .
Cr2 O5 1.602(5) .
Cr2 O6 1.617(4) .
Cr2 O2 1.764(5) .
O6 Cu 2.511(4) 1_455
O8 H1 0.9558 .
O8 H2 0.9757 .
N1 C5 1.321(8) .
N1 C1 1.324(7) .
N2 C10 1.325(7) .
N2 C6 1.347(7) .
N3 C11 1.325(7) .
N3 C15 1.341(7) .
C1 C2 1.362(8) .
C1 H3 0.8486 .
C2 C3 1.360(8) .
C2 H4 1.0311 .
C3 C4 1.402(8) .
C3 C3 1.488(12) 3_676
C4 C5 1.361(9) .
C4 H5 0.9952 .
C5 H6 1.0486 .
C6 C7 1.361(8) .
C6 H7 0.9237 .
C7 C8 1.388(8) .
C7 H8 0.9274 .
C8 C9 1.392(7) .
C8 C8 1.484(10) 3_566
C9 C10 1.374(7) .
C9 H9 0.8580 .
C10 H10 0.9354 .
C11 C12 1.389(8) .
C11 H11 1.0771 .
C12 C13 1.384(8) .
C12 H12 0.9168 .
C13 C14 1.381(8) .
C13 C13 1.488(10) 3_677
C14 C15 1.366(8) .
C14 H13 0.9382 .
C15 H14 0.9344 .

loop_
_geom_hbond_atom_site_label_D
_geom_hbond_atom_site_label_H
_geom_hbond_atom_site_label_A
_geom_hbond_distance_DH
_geom_hbond_distance_HA
_geom_hbond_distance_DA
_geom_hbond_angle_DHA
_geom_hbond_site_symmetry_A
O8 H1 O3 0.96 1.76 2.696(6) 167.5 2_556
O8 H2 O5 0.98 2.03 2.839(7) 138.6 .

loop_
_geom_torsion_atom_site_label_1
_geom_torsion_atom_site_label_2
_geom_torsion_atom_site_label_3
_geom_torsion_atom_site_label_4
_geom_torsion
_geom_torsion_site_symmetry_1
_geom_torsion_site_symmetry_4
O1 Cu Cr1 O4 -12.7(10) . .
N2 Cu Cr1 O4 164.7(3) . .
N1 Cu Cr1 O4 178.4(10) . .
N3 Cu Cr1 O4 -7.4(3) . .
O8 Cu Cr1 O4 -101.3(3) . .
O6 Cu Cr1 O4 77.0(3) 1_655 .
Cr2 Cu Cr1 O4 -93.3(2) . .
Cu Cu Cr1 O4 166.7(2) 3_566 .
Cu Cu Cr1 O4 -2.9(2) 3_677 .
Cu Cu Cr1 O4 172.1(3) 3_676 .
O1 Cu Cr1 O3 -137.7(10) . .
N2 Cu Cr1 O3 39.7(3) . .
N1 Cu Cr1 O3 53.4(10) . .
N3 Cu Cr1 O3 -132.4(3) . .
O8 Cu Cr1 O3 133.7(3) . .
O6 Cu Cr1 O3 -48.0(3) 1_655 .
Cr2 Cu Cr1 O3 141.7(3) . .
Cu Cu Cr1 O3 41.7(3) 3_566 .
Cu Cu Cr1 O3 -127.9(3) 3_677 .
Cu Cu Cr1 O3 47.2(4) 3_676 .
N2 Cu Cr1 O1 177.4(10) . .
N1 Cu Cr1 O1 -168.9(13) . .
N3 Cu Cr1 O1 5.3(9) . .
O8 Cu Cr1 O1 -88.6(9) . .
O6 Cu Cr1 O1 89.7(9) 1_655 .
Cr2 Cu Cr1 O1 -80.6(9) . .
Cu Cu Cr1 O1 179.4(9) 3_566 .
Cu Cu Cr1 O1 9.8(9) 3_677 .
Cu Cu Cr1 O1 -175.1(10) 3_676 .
O1 Cu Cr1 O2 108.9(10) . .
N2 Cu Cr1 O2 -73.7(2) . .
N1 Cu Cr1 O2 -60.0(10) . .
N3 Cu Cr1 O2 114.2(2) . .
O8 Cu Cr1 O2 20.34(19) . .
O6 Cu Cr1 O2 -161.37(19) 1_655 .
Cr2 Cu Cr1 O2 28.30(16) . .
Cu Cu Cr1 O2 -71.67(16) 3_566 .
Cu Cu Cr1 O2 118.73(16) 3_677 .
Cu Cu Cr1 O2 -66.2(3) 3_676 .
O1 Cu Cr1 Cr2 80.6(9) . .
N2 Cu Cr1 Cr2 -101.99(15) . .
N1 Cu Cr1 Cr2 -88.3(10) . .
N3 Cu Cr1 Cr2 85.94(14) . .
O8 Cu Cr1 Cr2 -7.96(11) . .
O6 Cu Cr1 Cr2 170.34(10) 1_655 .
Cu Cu Cr1 Cr2 -99.97(4) 3_566 .
Cu Cu Cr1 Cr2 90.44(4) 3_677 .
Cu Cu Cr1 Cr2 -94.5(2) 3_676 .
O4 Cr1 Cr2 O7 -11.0(3) . .
O3 Cr1 Cr2 O7 105.6(4) . .
O1 Cr1 Cr2 O7 -121.2(3) . .
O2 Cr1 Cr2 O7 124.1(4) . .
Cu Cr1 Cr2 O7 -130.8(2) . .
O4 Cr1 Cr2 O5 98.3(3) . .
O3 Cr1 Cr2 O5 -145.1(4) . .
O1 Cr1 Cr2 O5 -11.9(2) . .
O2 Cr1 Cr2 O5 -126.6(4) . .
Cu Cr1 Cr2 O5 -21.54(17) . .
O4 Cr1 Cr2 O6 -137.3(4) . .
O3 Cr1 Cr2 O6 -20.7(4) . .
O1 Cr1 Cr2 O6 112.4(3) . .
O2 Cr1 Cr2 O6 -2.3(4) . .
Cu Cr1 Cr2 O6 102.8(2) . .
O4 Cr1 Cr2 O2 -135.0(4) . .
O3 Cr1 Cr2 O2 -18.4(5) . .
O1 Cr1 Cr2 O2 114.7(4) . .
Cu Cr1 Cr2 O2 105.1(4) . .
O4 Cr1 Cr2 Cu 119.9(3) . .
O3 Cr1 Cr2 Cu -123.5(4) . .
O1 Cr1 Cr2 Cu 9.61(15) . .
O2 Cr1 Cr2 Cu -105.1(4) . .
O1 Cu Cr2 O7 47.0(3) . .
N2 Cu Cr2 O7 134.2(3) . .
N1 Cu Cr2 O7 -134.1(3) . .
N3 Cu Cr2 O7 -36.0(3) . .
O8 Cu Cr2 O7 -130.4(3) . .
O6 Cu Cr2 O7 48.7(3) 1_655 .
Cr1 Cu Cr2 O7 60.4(2) . .
Cu Cu Cr2 O7 132.9(2) 3_566 .
Cu Cu Cr2 O7 -32.8(2) 3_677 .
Cu Cu Cr2 O7 -132.3(2) 3_676 .
O1 Cu Cr2 O5 139.5(3) . .
N2 Cu Cr2 O5 -133.3(3) . .
N1 Cu Cr2 O5 -41.6(3) . .
N3 Cu Cr2 O5 56.5(2) . .
O8 Cu Cr2 O5 -37.9(3) . .
O6 Cu Cr2 O5 141.2(2) 1_655 .
Cr1 Cu Cr2 O5 152.9(2) . .
Cu Cu Cr2 O5 -134.6(2) 3_566 .
Cu Cu Cr2 O5 59.7(2) 3_677 .
Cu Cu Cr2 O5 -39.8(2) 3_676 .
O1 Cu Cr2 O6 -131.4(3) . .
N2 Cu Cr2 O6 -44.3(3) . .
N1 Cu Cr2 O6 47.4(3) . .
N3 Cu Cr2 O6 145.5(3) . .
O8 Cu Cr2 O6 51.2(3) . .
O6 Cu Cr2 O6 -129.8(3) 1_655 .
Cr1 Cu Cr2 O6 -118.1(2) . .
Cu Cu Cr2 O6 -45.5(2) 3_566 .
Cu Cu Cr2 O6 148.7(2) 3_677 .
Cu Cu Cr2 O6 49.2(2) 3_676 .
O1 Cu Cr2 O2 -46.8(3) . .
N2 Cu Cr2 O2 40.4(2) . .
N1 Cu Cr2 O2 132.1(3) . .
N3 Cu Cr2 O2 -129.8(2) . .
O8 Cu Cr2 O2 135.8(2) . .
O6 Cu Cr2 O2 -45.1(2) 1_655 .
Cr1 Cu Cr2 O2 -33.42(19) . .
Cu Cu Cr2 O2 39.13(19) 3_566 .
Cu Cu Cr2 O2 -126.64(19) 3_677 .
Cu Cu Cr2 O2 133.87(19) 3_676 .
O1 Cu Cr2 Cr1 -13.4(2) . .
N2 Cu Cr2 Cr1 73.81(14) . .
N1 Cu Cr2 Cr1 165.5(2) . .
N3 Cu Cr2 Cr1 -96.41(14) . .
O8 Cu Cr2 Cr1 169.25(15) . .
O6 Cu Cr2 Cr1 -11.68(13) 1_655 .
Cu Cu Cr2 Cr1 72.55(4) 3_566 .
Cu Cu Cr2 Cr1 -93.22(4) 3_677 .
Cu Cu Cr2 Cr1 167.29(4) 3_676 .
O4 Cr1 O1 Cu 168.2(9) . .
O3 Cr1 O1 Cu 44.5(10) . .
O2 Cr1 O1 Cu -74.2(10) . .
Cr2 Cr1 O1 Cu -101.2(9) . .
N2 Cu O1 Cr1 -2.6(9) . .
N1 Cu O1 Cr1 66(6) . .
N3 Cu O1 Cr1 -174.7(9) . .
O8 Cu O1 Cr1 90.5(9) . .
O6 Cu O1 Cr1 -90.1(9) 1_655 .
Cr2 Cu O1 Cr1 88.6(9) . .
Cu Cu O1 Cr1 -0.6(9) 3_566 .
Cu Cu O1 Cr1 -170.2(9) 3_677 .
Cu Cu O1 Cr1 120(9) 3_676 .
O4 Cr1 O2 Cr2 47.5(4) . .
O3 Cr1 O2 Cr2 166.2(4) . .
O1 Cr1 O2 Cr2 -72.4(4) . .
Cu Cr1 O2 Cr2 -82.1(3) . .
O7 Cr2 O2 Cr1 -61.1(4) . .
O5 Cr2 O2 Cr1 57.7(4) . .
O6 Cr2 O2 Cr1 178.3(3) . .
Cu Cr2 O2 Cr1 52.4(3) . .
O7 Cr2 O6 Cu 82.6(4) . 1_455
O5 Cr2 O6 Cu -39.0(5) . 1_455
O2 Cr2 O6 Cu -157.8(4) . 1_455
Cr1 Cr2 O6 Cu -156.6(2) . 1_455
Cu Cr2 O6 Cu -98.8(4) . 1_455
O1 Cu N1 C5 -148(6) . .
N2 Cu N1 C5 -79.5(5) . .
N3 Cu N1 C5 92.8(5) . .
O8 Cu N1 C5 -172.4(5) . .
O6 Cu N1 C5 8.0(5) 1_655 .
Cr1 Cu N1 C5 -93.0(11) . .
Cr2 Cu N1 C5 -169.6(4) . .
Cu Cu N1 C5 -81.7(5) 3_566 .
Cu Cu N1 C5 88.3(5) 3_677 .
Cu Cu N1 C5 55(5) 3_676 .
O1 Cu N1 C1 33(6) . .
N2 Cu N1 C1 102.0(5) . .
N3 Cu N1 C1 -85.7(5) . .
O8 Cu N1 C1 9.1(5) . .
O6 Cu N1 C1 -170.4(5) 1_655 .
Cr1 Cu N1 C1 88.5(11) . .
Cr2 Cu N1 C1 11.9(6) . .
Cu Cu N1 C1 99.9(5) 3_566 .
Cu Cu N1 C1 -90.2(5) 3_677 .
Cu Cu N1 C1 -124(5) 3_676 .
O1 Cu N2 C10 -56.5(5) . .
N1 Cu N2 C10 125.2(5) . .
N3 Cu N2 C10 -2.9(15) . .
O8 Cu N2 C10 -139.5(5) . .
O6 Cu N2 C10 32.0(5) 1_655 .
Cr1 Cu N2 C10 -56.9(5) . .
Cr2 Cu N2 C10 -92.2(5) . .
Cu Cu N2 C10 -78.5(15) 3_566 .
Cu Cu N2 C10 11.5(10) 3_677 .
Cu Cu N2 C10 124.1(5) 3_676 .
O1 Cu N2 C6 112.9(6) . .
N1 Cu N2 C6 -65.4(6) . .
N3 Cu N2 C6 166.5(11) . .
O8 Cu N2 C6 30.0(6) . .
O6 Cu N2 C6 -158.6(6) 1_655 .
Cr1 Cu N2 C6 112.5(6) . .
Cr2 Cu N2 C6 77.2(6) . .
Cu Cu N2 C6 90.9(16) 3_566 .
Cu Cu N2 C6 -179.1(5) 3_677 .
Cu Cu N2 C6 -66.5(6) 3_676 .
O1 Cu N3 C11 -145.7(6) . .
N2 Cu N3 C11 160.7(11) . .
N1 Cu N3 C11 32.7(6) . .
O8 Cu N3 C11 -62.9(6) . .
O6 Cu N3 C11 125.7(6) 1_655 .
Cr1 Cu N3 C11 -146.5(5) . .
Cr2 Cu N3 C11 -110.3(5) . .
Cu Cu N3 C11 -174.4(5) 3_566 .
Cu Cu N3 C11 114.3(19) 3_677 .
Cu Cu N3 C11 33.6(5) 3_676 .
O1 Cu N3 C15 38.7(5) . .
N2 Cu N3 C15 -14.8(15) . .
N1 Cu N3 C15 -142.9(5) . .
O8 Cu N3 C15 121.6(5) . .
O6 Cu N3 C15 -49.9(5) 1_655 .
Cr1 Cu N3 C15 38.0(5) . .
Cr2 Cu N3 C15 74.1(5) . .
Cu Cu N3 C15 10.0(10) 3_566 .
Cu Cu N3 C15 -61.2(16) 3_677 .
Cu Cu N3 C15 -141.9(5) 3_676 .
C5 N1 C1 C2 -1.3(9) . .
Cu N1 C1 C2 177.3(5) . .
N1 C1 C2 C3 0.4(10) . .
C1 C2 C3 C4 0.5(9) . .
C1 C2 C3 C3 179.0(7) . 3_676
C2 C3 C4 C5 -0.4(10) . .
C3 C3 C4 C5 -179.0(7) 3_676 .
C1 N1 C5 C4 1.3(10) . .
Cu N1 C5 C4 -177.3(6) . .
C3 C4 C5 N1 -0.5(11) . .
C10 N2 C6 C7 -0.3(12) . .
Cu N2 C6 C7 -170.0(6) . .
N2 C6 C7 C8 -0.7(13) . .
C6 C7 C8 C9 0.7(11) . .
C6 C7 C8 C8 -179.7(8) . 3_566
C7 C8 C9 C10 0.1(10) . .
C8 C8 C9 C10 -179.5(7) 3_566 .
C6 N2 C10 C9 1.2(10) . .
Cu N2 C10 C9 171.1(5) . .
C8 C9 C10 N2 -1.1(10) . .
C15 N3 C11 C12 2.9(10) . .
Cu N3 C11 C12 -172.7(5) . .
N3 C11 C12 C13 -0.2(12) . .
C11 C12 C13 C14 -1.5(10) . .
C11 C12 C13 C13 178.2(7) . 3_677
C12 C13 C14 C15 0.5(10) . .
C13 C13 C14 C15 -179.1(7) 3_677 .
C11 N3 C15 C14 -3.9(10) . .
Cu N3 C15 C14 171.9(5) . .
C13 C14 C15 N3 2.3(11) . .
